data_7212931
loop_
_publ_author_name
'Ichikawa, Shun'
'Takahashi, Kazuyuki'
'Matsuda, Masaki'
'Tajima, Hiroyuki'
'Mori, Hatsumi'

_publ_section_title
;
 Metallic coordination supramolecule, [Cu(i)Cl0.2Br1.3(pyra-TTF)0.5+]
;
_journal_issue 45
_journal_name_full 'Journal of Materials Chemistry'
_journal_page_first 10130
_journal_paper_doi 10.1039/c0jm01318h
_journal_volume 20
_journal_year 2010
_chemical_formula_moiety 'C8 H4 Br1.30 Cl0.20 Cu N2 S4 '
_chemical_formula_sum 'C8 H4 Br1.3 Cl0.2 Cu N2 S4'
_chemical_formula_weight 430.88
_space_group_IT_number 2
_symmetry_cell_setting triclinic
_symmetry_Int_Tables_number 2
_symmetry_space_group_name_Hall '-P 1'
_symmetry_space_group_name_H-M 'P -1'
_audit_creation_date 2009-09-04
_audit_creation_method 'by CrystalStructure 3.8'
_cell_angle_alpha 90.147(7)
_cell_angle_beta 105.932(5)
_cell_angle_gamma 85.179(6)
_cell_formula_units_Z 2
_cell_length_a 7.4234(17)
_cell_length_b 11.953(3)
_cell_length_c 7.0000(16)
_cell_measurement_reflns_used 1993
_cell_measurement_temperature 160.0
_cell_measurement_theta_max 27.5
_cell_measurement_theta_min 3.2
_cell_volume 595.0(2)
_computing_cell_refinement CrystalClear
_computing_data_collection CrystalClear
_computing_data_reduction CrystalStructure
_computing_publication_material 'CrystalStructure 3.8'
_computing_structure_refinement CRYSTALS
_computing_structure_solution SIR2002
_diffrn_ambient_temperature 160.0
_diffrn_detector_area_resol_mean 7.31
_diffrn_measured_fraction_theta_full 0.953
_diffrn_measured_fraction_theta_max 0.953
_diffrn_measurement_device_type 'Rigaku Mercury'
_diffrn_measurement_method \w
_diffrn_radiation_type 'Mo K\a'
_diffrn_radiation_wavelength 0.71075
_diffrn_reflns_av_R_equivalents 0.018
_diffrn_reflns_limit_h_max 9
_diffrn_reflns_limit_h_min -9
_diffrn_reflns_limit_k_max 15
_diffrn_reflns_limit_k_min -15
_diffrn_reflns_limit_l_max 8
_diffrn_reflns_limit_l_min -8
_diffrn_reflns_number 4547
_diffrn_reflns_theta_full 27.49
_diffrn_reflns_theta_max 27.49
_exptl_absorpt_coefficient_mu 6.930
_exptl_absorpt_correction_T_max 0.250
_exptl_absorpt_correction_T_min 0.190
_exptl_absorpt_correction_type multi-scan
_exptl_absorpt_process_details 'Jacobson, R. (1998) Private communication'
_exptl_crystal_colour colorless
_exptl_crystal_density_diffrn 2.405
_exptl_crystal_density_method 'not measured'
_exptl_crystal_description prism
_exptl_crystal_F_000 415.80
_exptl_crystal_size_max 0.20
_exptl_crystal_size_mid 0.20
_exptl_crystal_size_min 0.20
_refine_diff_density_max 1.69
_refine_diff_density_min -2.70
_refine_ls_extinction_method none
_refine_ls_goodness_of_fit_ref 1.001
_refine_ls_hydrogen_treatment refall
_refine_ls_number_parameters 162
_refine_ls_number_reflns 3921
_refine_ls_R_factor_gt 0.0422
_refine_ls_shift/su_max 0.0000
_refine_ls_structure_factor_coef F
_refine_ls_weighting_details 'w = 1/[0.0010Fo^2^ + 3.0000\s(Fo^2^) + 0.5000]'
_refine_ls_weighting_scheme calc
_refine_ls_wR_factor_ref 0.0548
_reflns_number_gt 3913
_reflns_number_total 2594
_reflns_threshold_expression F^2^>2.0\s(F^2^)
_cod_data_source_file c0jm01318h.txt
_cod_data_source_block '__090630_160K'
_cod_original_formula_sum 'C8 H4 Br1.30 Cl0.20 Cu N2 S4 '
_cod_database_code 7212931

loop_
_symmetry_equiv_pos_site_id
_symmetry_equiv_pos_as_xyz
1 +X,+Y,+Z
2 -X,-Y,-Z

loop_
_atom_site_label
_atom_site_type_symbol
_atom_site_fract_x
_atom_site_fract_y
_atom_site_fract_z
_atom_site_U_iso_or_equiv
_atom_site_adp_type
_atom_site_occupancy
_atom_site_symmetry_multiplicity
_atom_site_calc_flag
_atom_site_refinement_flags
Br(1) Br 0.26579(18) 0.10463(8) 0.43967(17) 0.0248(2) Uani 0.89 1 d P
Br(2) Br 0.5000 0.0000 1.0000 0.0366(2) Uani 0.82 2 d SP
Cu(1) Cu 0.55881(7) 0.05368(4) 0.68701(8) 0.02585(15) Uani 1.00 1 d .
Cl(1) Cl 0.264(5) 0.088(2) 0.471(4) 0.0380 Uiso 0.11 1 d P
Cl(2) Cl 0.5000 0.0000 1.0000 0.0380 Uiso 0.18 2 d SP
S(1) S 0.48833(15) 0.70294(8) 0.77531(15) 0.0232(2) Uani 1.00 1 d .
S(2) S 0.18453(13) 0.55304(9) 0.68358(15) 0.0219(2) Uani 1.00 1 d .
S(3) S 0.79368(13) 0.49314(8) 0.81592(15) 0.0192(2) Uani 1.00 1 d .
S(4) S 0.48793(13) 0.33803(8) 0.72085(15) 0.0176(2) Uani 1.00 1 d .
N(1) N 1.0430(4) 0.3146(2) 0.8542(4) 0.0223(9) Uani 1.00 1 d .
N(2) N 0.7560(4) 0.1665(2) 0.7597(4) 0.0186(8) Uani 1.00 1 d .
C(1) C 0.2595(6) 0.7649(3) 0.7162(5) 0.0268(11) Uani 1.00 1 d .
C(2) C 0.1233(6) 0.6960(3) 0.6749(6) 0.0275(11) Uani 1.00 1 d .
C(3) C 0.4249(5) 0.5655(3) 0.7443(5) 0.0152(9) Uani 1.00 1 d .
C(4) C 0.5538(5) 0.4755(3) 0.7593(5) 0.0157(9) Uani 1.00 1 d .
C(5) C 0.8629(5) 0.3498(3) 0.8122(5) 0.0155(9) Uani 1.00 1 d .
C(6) C 0.7193(5) 0.2774(3) 0.7670(5) 0.0157(9) Uani 1.00 1 d .
C(7) C 1.0819(5) 0.2029(3) 0.8512(6) 0.0240(11) Uani 1.00 1 d .
C(8) C 0.9414(5) 0.1304(3) 0.8037(5) 0.0226(11) Uani 1.00 1 d .
H(1) H 0.2334 0.8441 0.7143 0.031 Uiso 1.00 1 c R
H(2) H -0.0051 0.7247 0.6399 0.033 Uiso 1.00 1 c R
H(3) H 1.2094 0.1728 0.8833 0.028 Uiso 1.00 1 c R
H(4) H 0.9758 0.0522 0.8014 0.027 Uiso 1.00 1 c R

loop_
_atom_site_aniso_label
_atom_site_aniso_U_11
_atom_site_aniso_U_22
_atom_site_aniso_U_33
_atom_site_aniso_U_12
_atom_site_aniso_U_13
_atom_site_aniso_U_23
Br(1) 0.0202(2) 0.0207(4) 0.0326(5) 0.0048(2) 0.0076(3) -0.0051(2)
Br(2) 0.0422(5) 0.0419(5) 0.0311(5) 0.0164(3) 0.0251(4) 0.0125(3)
Cu(1) 0.0194(2) 0.0245(3) 0.0367(3) -0.0040(2) 0.0123(2) -0.0034(2)
S(1) 0.0241(5) 0.0189(5) 0.0284(6) -0.0029(4) 0.0097(4) -0.0012(4)
S(2) 0.0126(4) 0.0267(5) 0.0280(6) 0.0004(3) 0.0087(4) 0.0005(4)
S(3) 0.0126(4) 0.0172(4) 0.0300(5) -0.0031(3) 0.0089(4) -0.0049(4)
S(4) 0.0117(4) 0.0178(4) 0.0254(5) -0.0028(3) 0.0085(4) -0.0022(4)
N(1) 0.0144(16) 0.0228(18) 0.0303(19) -0.0020(13) 0.0070(15) -0.0052(15)
N(2) 0.0190(17) 0.0163(16) 0.0221(18) -0.0010(13) 0.0083(14) -0.0007(14)
C(1) 0.033(2) 0.024(2) 0.022(2) 0.0113(18) 0.0085(19) 0.0028(18)
C(2) 0.024(2) 0.030(2) 0.027(2) 0.0124(18) 0.0086(19) 0.0038(19)
C(3) 0.0150(18) 0.0173(18) 0.015(2) -0.0021(14) 0.0060(15) -0.0009(15)
C(4) 0.0141(18) 0.0195(19) 0.015(2) -0.0038(14) 0.0056(15) -0.0013(15)
C(5) 0.0150(18) 0.0161(18) 0.016(2) -0.0005(14) 0.0066(15) -0.0034(15)
C(6) 0.0130(18) 0.023(2) 0.014(2) 0.0016(14) 0.0083(15) 0.0005(15)
C(7) 0.0131(19) 0.026(2) 0.032(2) 0.0029(16) 0.0051(18) -0.0072(19)
C(8) 0.019(2) 0.019(2) 0.030(2) 0.0032(16) 0.0078(18) -0.0037(18)

loop_
_atom_type_symbol
_atom_type_description
_atom_type_scat_dispersion_real
_atom_type_scat_dispersion_imag
_atom_type_scat_source
C C 0.003 0.002
;
International Tables for Crystallography
(1992, Vol. C, Tables 4.2.6.8 and 6.1.1.4)
;
H H 0.000 0.000
;
International Tables for Crystallography
(1992, Vol. C, Table 6.1.1.4)
;
Br Br -0.290 2.459
;
International Tables for Crystallography
(1992, Vol. C, Tables 4.2.6.8 and 6.1.1.4)
;
Cl Cl 0.148 0.159
;
International Tables for Crystallography
(1992, Vol. C, Tables 4.2.6.8 and 6.1.1.4)
;
Cu Cu 0.320 1.265
;
International Tables for Crystallography
(1992, Vol. C, Tables 4.2.6.8 and 6.1.1.4)
;
N N 0.006 0.003
;
International Tables for Crystallography
(1992, Vol. C, Tables 4.2.6.8 and 6.1.1.4)
;
S S 0.125 0.123
;
International Tables for Crystallography
(1992, Vol. C, Tables 4.2.6.8 and 6.1.1.4)
;

loop_
_geom_angle_atom_site_label_1
_geom_angle_atom_site_label_2
_geom_angle_atom_site_label_3
_geom_angle
_geom_angle_publ_flag
_geom_angle_site_symmetry_1
_geom_angle_site_symmetry_3
Cu(1) Br(1) Cu(1) 71.12(3) yes . 2_656
Cu(1) Br(1) Cl(1) 64(6) yes . .
Cu(1) Br(1) Cl(1) 85(6) yes 2_656 .
Cu(1) Br(2) Cu(1) 0(440) yes . 2_657
Br(1) Cu(1) Br(1) 108.88(4) yes . 2_656
Br(1) Cu(1) Br(2) 110.29(4) yes . .
Br(1) Cu(1) Cl(1) 6.6(9) yes . .
Br(1) Cu(1) Cl(1) 105.8(6) yes . 2_656
Br(1) Cu(1) Cl(2) 110.29(4) yes . .
Br(1) Cu(1) N(2) 119.43(8) yes . .
Br(1) Cu(1) Br(2) 110.83(3) yes 2_656 .
Br(1) Cu(1) Cl(1) 109.2(8) yes 2_656 .
Br(1) Cu(1) Cl(1) 6.7(7) yes 2_656 2_656
Br(1) Cu(1) Cl(2) 110.83(3) yes 2_656 .
Br(1) Cu(1) N(2) 101.34(10) yes 2_656 .
Br(2) Cu(1) Cl(1) 104.4(9) yes . .
Br(2) Cu(1) Cl(1) 117.5(7) yes . 2_656
Br(2) Cu(1) Cl(2) 0.0000 yes . .
Br(2) Cu(1) N(2) 105.67(9) yes . .
Cl(1) Cu(1) Cl(1) 106.9(11) yes . 2_656
Cl(1) Cu(1) Cl(2) 104.4(9) yes . .
Cl(1) Cu(1) N(2) 125.1(8) yes . .
Cl(1) Cu(1) Cl(2) 117.5(7) yes 2_656 .
Cl(1) Cu(1) N(2) 98.2(8) yes 2_656 .
Cl(2) Cu(1) N(2) 105.67(9) yes . .
Br(1) Cl(1) Cu(1) 110(7) yes . .
Br(1) Cl(1) Cu(1) 88(7) yes . 2_656
Cu(1) Cl(1) Cu(1) 73.1(9) yes . 2_656
Cu(1) Cl(2) Cu(1) 0(440) yes . 2_657
C(1) S(1) C(3) 95.28(19) yes . .
C(2) S(2) C(3) 94.80(19) yes . .
C(4) S(3) C(5) 94.80(17) yes . .
C(4) S(4) C(6) 94.24(17) yes . .
C(5) N(1) C(7) 115.6(3) yes . .
Cu(1) N(2) C(6) 125.2(2) yes . .
Cu(1) N(2) C(8) 119.9(2) yes . .
C(6) N(2) C(8) 114.9(3) yes . .
S(1) C(1) C(2) 116.6(3) yes . .
S(2) C(2) C(1) 118.5(3) yes . .
S(1) C(3) S(2) 114.7(2) yes . .
S(1) C(3) C(4) 122.5(2) yes . .
S(2) C(3) C(4) 122.8(2) yes . .
S(3) C(4) S(4) 117.0(2) yes . .
S(3) C(4) C(3) 120.9(2) yes . .
S(4) C(4) C(3) 122.1(2) yes . .
S(3) C(5) N(1) 120.1(2) yes . .
S(3) C(5) C(6) 116.6(2) yes . .
N(1) C(5) C(6) 123.3(3) yes . .
S(4) C(6) N(2) 121.0(2) yes . .
S(4) C(6) C(5) 117.3(2) yes . .
N(2) C(6) C(5) 121.7(3) yes . .
N(1) C(7) C(8) 121.8(3) yes . .
N(2) C(8) C(7) 122.7(3) yes . .
S(1) C(1) H(1) 121.6 no . .
C(2) C(1) H(1) 121.8 no . .
S(2) C(2) H(2) 120.7 no . .
C(1) C(2) H(2) 120.8 no . .
N(1) C(7) H(3) 119.2 no . .
C(8) C(7) H(3) 119.0 no . .
N(2) C(8) H(4) 118.6 no . .
C(7) C(8) H(4) 118.7 no . .

loop_
_geom_bond_atom_site_label_1
_geom_bond_atom_site_label_2
_geom_bond_distance
_geom_bond_publ_flag
_geom_bond_site_symmetry_2
Br(1) Cu(1) 2.4115(11) yes .
Br(1) Cu(1) 2.5047(12) yes 2_656
Br(1) Cl(1) 0.29(3) yes .
Br(2) Cu(1) 2.4458(5) yes .
Br(2) Cu(1) 2.4458(5) yes 2_657
Cu(1) Cl(1) 2.30(3) yes .
Cu(1) Cl(1) 2.50(3) yes 2_656
Cu(1) Cl(2) 2.4458(5) yes .
Cu(1) N(2) 2.034(3) yes .
S(1) C(1) 1.735(4) yes .
S(1) C(3) 1.743(3) yes .
S(2) C(2) 1.728(4) yes .
S(2) C(3) 1.737(3) yes .
S(3) C(4) 1.746(3) yes .
S(3) C(5) 1.750(3) yes .
S(4) C(4) 1.753(3) yes .
S(4) C(6) 1.751(3) yes .
N(1) C(5) 1.319(4) yes .
N(1) C(7) 1.344(5) yes .
N(2) C(6) 1.335(4) yes .
N(2) C(8) 1.357(4) yes .
C(1) C(2) 1.327(6) yes .
C(3) C(4) 1.362(5) yes .
C(5) C(6) 1.397(5) yes .
C(7) C(8) 1.381(5) yes .
C(1) H(1) 0.950 no .
C(2) H(2) 0.950 no .
C(7) H(3) 0.950 no .
C(8) H(4) 0.950 no .

loop_
_geom_contact_atom_site_label_1
_geom_contact_atom_site_label_2
_geom_contact_distance
_geom_contact_site_symmetry_2
Br(1) C(2) 3.499(4) 2_566
Cl(1) C(7) 3.53(3) 1_455
S(1) S(4) 3.5562(15) 2_666
S(1) S(4) 3.5161(15) 2_667
S(2) S(2) 3.5243(12) 2_566
S(2) S(3) 3.4084(15) 1_455
S(2) S(3) 3.5836(15) 2_666
S(2) S(3) 3.5056(15) 2_667
S(2) N(1) 3.444(3) 1_455
S(2) C(5) 3.578(3) 2_666
S(3) S(2) 3.4084(15) 1_655
S(3) S(2) 3.5836(15) 2_666
S(3) S(2) 3.5056(15) 2_667
S(3) S(3) 3.4351(12) 2_767
S(3) N(1) 3.314(3) 2_767
S(4) S(1) 3.5562(15) 2_666
S(4) S(1) 3.5161(15) 2_667
N(1) S(2) 3.444(3) 1_655
N(1) S(3) 3.314(3) 2_767
N(1) C(2) 3.574(5) 2_666
N(2) C(1) 3.401(5) 2_666
C(1) N(2) 3.401(5) 2_666
C(1) C(6) 3.462(5) 2_666
C(2) Br(1) 3.499(4) 2_566
C(2) N(1) 3.574(5) 2_666
C(2) C(5) 3.480(5) 2_666
C(3) C(4) 3.469(5) 2_667
C(4) C(3) 3.469(5) 2_667
C(4) C(4) 3.536(5) 2_666
C(5) S(2) 3.578(3) 2_666
C(5) C(2) 3.480(5) 2_666
C(6) C(1) 3.462(5) 2_666
C(7) Cl(1) 3.53(3) 1_655
Br(1) H(1) 3.563 2_566
Br(1) H(2) 2.640 2_566
Br(1) H(3) 3.336 1_455
Br(2) H(1) 3.133 1_545
Br(2) H(1) 3.133 2_667
Br(2) H(3) 2.807 1_455
Br(2) H(3) 2.807 2_757
Cu(1) H(3) 3.460 1_455
Cl(1) H(1) 3.441 1_545
Cl(1) H(1) 3.586 2_566
Cl(1) H(2) 2.786 2_566
Cl(1) H(3) 3.176 1_455
Cl(2) H(1) 3.133 1_545
Cl(2) H(1) 3.133 2_667
Cl(2) H(3) 2.807 1_455
Cl(2) H(3) 2.807 2_757
S(1) H(3) 3.248 2_767
S(4) H(3) 3.385 1_455
N(1) H(2) 3.427 2_666
N(2) H(1) 3.342 2_666
C(7) H(2) 3.427 2_666
C(8) H(1) 3.504 2_666
C(8) H(4) 3.414 2_757
H(1) Br(1) 3.563 2_566
H(1) Br(2) 3.133 1_565
H(1) Cl(1) 3.441 1_565
H(1) Cl(1) 3.586 2_566
H(1) Cl(2) 3.133 1_565
H(1) N(2) 3.342 2_666
H(1) C(8) 3.504 2_666
H(1) H(4) 3.169 1_465
H(2) Br(1) 2.640 2_566
H(2) Cl(1) 2.786 2_566
H(2) N(1) 3.427 2_666
H(2) C(7) 3.427 2_666
H(3) Br(1) 3.336 1_655
H(3) Br(2) 2.807 1_655
H(3) Cu(1) 3.460 1_655
H(3) Cl(1) 3.176 1_655
H(3) Cl(2) 2.807 1_655
H(3) S(1) 3.248 2_767
H(3) S(4) 3.385 1_655
H(4) C(8) 3.414 2_757
H(4) H(1) 3.169 1_645
H(4) H(4) 2.968 2_757

loop_
_geom_torsion_atom_site_label_1
_geom_torsion_atom_site_label_2
_geom_torsion_atom_site_label_3
_geom_torsion_atom_site_label_4
_geom_torsion
_geom_torsion_site_symmetry_1
_geom_torsion_site_symmetry_3
_geom_torsion_site_symmetry_4
Cu(1) Br(1) Cu(1) Cl(1) -7.0(9) . 2_656 2_656
Cu(1) Br(1) Cu(1) N(2) 126.74(9) . 2_656 2_656
Cu(1) Br(1) Cu(1) Cl(1) 64(6) . 2_656 .
Cu(1) Br(1) Cu(1) Br(2) -121.81(3) 2_656 . .
Cu(1) Br(1) Cu(1) Cl(1) -94(7) 2_656 . .
Cu(1) Br(1) Cu(1) Cl(2) -121.81(3) 2_656 . .
Cu(1) Br(1) Cu(1) N(2) 115.56(11) 2_656 . .
Cu(1) Br(1) Cu(1) Cl(1) 6.3(8) 2_656 . 2_656
Cu(1) Br(1) Cl(1) Cu(1) -71(3) . . 2_656
Cl(1) Br(1) Cu(1) Br(1) 94(7) . . 2_656
Cl(1) Br(1) Cu(1) Br(2) -28(7) . . .
Cl(1) Br(1) Cu(1) Cl(2) -28(7) . . .
Cl(1) Br(1) Cu(1) N(2) -150(7) . . .
Cl(1) Br(1) Cu(1) Cl(1) 100(7) . . 2_656
Cu(1) Br(1) Cl(1) Cu(1) 71(3) 2_656 . .
Cl(1) Br(1) Cu(1) Br(1) -64(6) . 2_656 2_656
Cl(1) Br(1) Cu(1) Cl(1) -71(6) . 2_656 2_656
Cl(1) Br(1) Cu(1) N(2) 63(6) . 2_656 2_656
Br(1) Cu(1) Cl(1) Cu(1) 81(7) . . 2_656
Br(1) Cu(1) Cl(1) Br(1) -118(6) . 2_656 2_656
Br(1) Cu(1) Cl(1) Cu(1) -6.8(9) . 2_656 2_656
Br(1) Cu(1) N(2) C(6) 35.2(3) . . .
Br(1) Cu(1) N(2) C(8) -144.1(2) . . .
Br(1) Cu(1) Cl(1) Br(1) -88(7) 2_656 . .
Br(1) Cu(1) Cl(1) Cu(1) -6.7(9) 2_656 . 2_656
Br(1) Cu(1) Cl(1) Cu(1) 111(6) 2_656 2_656 2_656
Br(1) Cu(1) N(2) C(6) 154.7(3) 2_656 . .
Br(1) Cu(1) N(2) C(8) -24.7(3) 2_656 . .
Br(2) Cu(1) Cl(1) Br(1) 153(7) . . .
Br(2) Cu(1) Cl(1) Cu(1) -125.2(5) . . 2_656
Br(2) Cu(1) Cl(1) Br(1) 6(6) . 2_656 2_656
Br(2) Cu(1) Cl(1) Cu(1) 116.9(5) . 2_656 2_656
Br(2) Cu(1) N(2) C(6) -89.6(3) . . .
Br(2) Cu(1) N(2) C(8) 91.0(3) . . .
Cl(1) Cu(1) Cl(1) Br(1) -111(6) . 2_656 2_656
Cl(1) Cu(1) Cl(1) Br(1) -81(7) 2_656 . .
Cl(2) Cu(1) Cl(1) Br(1) 153(7) . . .
Cl(2) Cu(1) Cl(1) Cu(1) -125.2(5) . . 2_656
Cl(1) Cu(1) N(2) C(6) 31.2(12) . . .
Cl(1) Cu(1) N(2) C(8) -148.1(12) . . .
N(2) Cu(1) Cl(1) Br(1) 32(7) . . .
N(2) Cu(1) Cl(1) Cu(1) 113.3(5) . . 2_656
Cl(2) Cu(1) Cl(1) Br(1) 6(6) . 2_656 2_656
Cl(2) Cu(1) Cl(1) Cu(1) 116.9(5) . 2_656 2_656
Cl(1) Cu(1) N(2) C(6) 148.6(7) 2_656 . .
Cl(1) Cu(1) N(2) C(8) -30.7(7) 2_656 . .
N(2) Cu(1) Cl(1) Br(1) 118(6) . 2_656 2_656
N(2) Cu(1) Cl(1) Cu(1) -130.6(6) . 2_656 2_656
Cl(2) Cu(1) N(2) C(6) -89.6(3) . . .
Cl(2) Cu(1) N(2) C(8) 91.0(3) . . .
C(1) S(1) C(3) S(2) -2.2(2) . . .
C(1) S(1) C(3) C(4) 175.5(3) . . .
C(3) S(1) C(1) C(2) 1.4(3) . . .
C(2) S(2) C(3) S(1) 2.2(2) . . .
C(2) S(2) C(3) C(4) -175.5(3) . . .
C(3) S(2) C(2) C(1) -1.4(3) . . .
C(4) S(3) C(5) N(1) -177.9(3) . . .
C(4) S(3) C(5) C(6) 1.0(3) . . .
C(5) S(3) C(4) S(4) -1.3(2) . . .
C(5) S(3) C(4) C(3) 179.3(3) . . .
C(4) S(4) C(6) N(2) 179.3(3) . . .
C(4) S(4) C(6) C(5) -0.4(3) . . .
C(6) S(4) C(4) S(3) 1.1(2) . . .
C(6) S(4) C(4) C(3) -179.5(3) . . .
C(5) N(1) C(7) C(8) 1.1(5) . . .
C(7) N(1) C(5) S(3) 178.7(3) . . .
C(7) N(1) C(5) C(6) -0.1(4) . . .
Cu(1) N(2) C(6) S(4) 2.3(4) . . .
Cu(1) N(2) C(6) C(5) -177.9(2) . . .
Cu(1) N(2) C(8) C(7) 179.0(3) . . .
C(6) N(2) C(8) C(7) -0.4(5) . . .
C(8) N(2) C(6) S(4) -178.3(2) . . .
C(8) N(2) C(6) C(5) 1.4(5) . . .
S(1) C(1) C(2) S(2) -0.0(5) . . .
S(1) C(3) C(4) S(3) 1.2(4) . . .
S(1) C(3) C(4) S(4) -178.1(2) . . .
S(2) C(3) C(4) S(3) 178.7(2) . . .
S(2) C(3) C(4) S(4) -0.6(4) . . .
S(3) C(5) C(6) S(4) -0.4(4) . . .
S(3) C(5) C(6) N(2) 179.9(2) . . .
N(1) C(5) C(6) S(4) 178.5(3) . . .
N(1) C(5) C(6) N(2) -1.3(6) . . .
N(1) C(7) C(8) N(2) -0.8(6) . . .
